data_1569556
loop_
_publ_author_name
'Deka, Hemanta'
'Ritacco, Ida'
'Fridman, Natalia'
'Caporaso, Lucia'
'Eisen, Moris S.'

_publ_section_title
;
 Catalytic regeneration of metal-hydrides from their corresponding
 metal-alkoxides <i>via</i> the hydroboration of carbonates to obtain
 methanol and diols.
;
_journal_issue 31
_journal_name_full 'Chemical science'
_journal_page_first 8369
_journal_page_last 8379
_journal_paper_doi 10.1039/d3sc01700a
_journal_volume 14
_journal_year 2023
_chemical_formula_moiety 'C41 H84 N6 Si6 Th, 0.5(C6 H14)'
_chemical_formula_sum 'C44 H91 N6 Si6 Th'
_chemical_formula_weight 1104.80
_chemical_name_common 'Moris703b (Hemanta Deka)'
_space_group_crystal_system monoclinic
_space_group_IT_number 14
_space_group_name_Hall '-P 2ybc'
_space_group_name_H-M_alt 'P 1 21/c 1'
_atom_sites_solution_hydrogens geom
_audit_creation_method SHELXL-2014/7
_audit_update_record
;
2022-12-18 deposited with the CCDC.	2023-07-18 downloaded from the CCDC.
;
_cell_angle_alpha 90
_cell_angle_beta 112.951(2)
_cell_angle_gamma 90
_cell_formula_units_Z 4
_cell_length_a 20.8858(18)
_cell_length_b 12.2278(11)
_cell_length_c 24.084(2)
_cell_measurement_reflns_used 10035
_cell_measurement_temperature 200(2)
_cell_measurement_theta_max 25.107
_cell_measurement_theta_min 1.725
_cell_volume 5663.8(9)
_computing_cell_refinement 'APEX2 v2010.7-0 (Bruker AXS)'
_computing_data_collection 'Bruker Instrument Service v2010.7.0.0'
_computing_data_reduction 'SAINT V7.68A (Bruker AXS, 2009)'
_computing_molecular_graphics 'Olex2 (Dolomanov et al., 2009)'
_computing_publication_material 'Olex2 (Dolomanov et al., 2009)'
_computing_structure_refinement 'SHELXL-2018/3 (Sheldrick, 2018)'
_computing_structure_solution 'SHELXT 2014/4 (Sheldrick, 2014)'
_diffrn_ambient_temperature 200(2)
_diffrn_detector_area_resol_mean 95
_diffrn_measured_fraction_theta_full 0.994
_diffrn_measured_fraction_theta_max 0.994
_diffrn_measurement_device_type 'APEX2 (Bruker AXS)'
_diffrn_measurement_method '\f and \w scans'
_diffrn_radiation_type MoK\a
_diffrn_radiation_wavelength 0.71073
_diffrn_reflns_av_R_equivalents 0.1171
_diffrn_reflns_av_unetI/netI 0.1147
_diffrn_reflns_Laue_measured_fraction_full 0.994
_diffrn_reflns_Laue_measured_fraction_max 0.994
_diffrn_reflns_limit_h_max 24
_diffrn_reflns_limit_h_min -24
_diffrn_reflns_limit_k_max 14
_diffrn_reflns_limit_k_min -14
_diffrn_reflns_limit_l_max 28
_diffrn_reflns_limit_l_min -22
_diffrn_reflns_number 40006
_diffrn_reflns_point_group_measured_fraction_full 0.994
_diffrn_reflns_point_group_measured_fraction_max 0.994
_diffrn_reflns_theta_full 25.107
_diffrn_reflns_theta_max 25.107
_diffrn_reflns_theta_min 1.725
_exptl_absorpt_coefficient_mu 2.792
_exptl_absorpt_correction_T_max 0.767
_exptl_absorpt_correction_T_min 0.710
_exptl_absorpt_correction_type multi-scan
_exptl_absorpt_process_details 'SADABS V2008/1 (Bruker AXS)'
_exptl_crystal_colour colorless
_exptl_crystal_density_diffrn 1.296
_exptl_crystal_description block
_exptl_crystal_F_000 2284
_exptl_crystal_size_max 0.120
_exptl_crystal_size_mid 0.090
_exptl_crystal_size_min 0.090
_refine_diff_density_max 1.245
_refine_diff_density_min -1.193
_refine_diff_density_rms 0.121
_refine_ls_extinction_method none
_refine_ls_goodness_of_fit_ref 0.981
_refine_ls_hydrogen_treatment constr
_refine_ls_matrix_type full
_refine_ls_number_parameters 527
_refine_ls_number_reflns 10035
_refine_ls_number_restraints 2
_refine_ls_restrained_S_all 0.980
_refine_ls_R_factor_all 0.1136
_refine_ls_R_factor_gt 0.0482
_refine_ls_shift/su_max 0.001
_refine_ls_shift/su_mean 0.000
_refine_ls_structure_factor_coef Fsqd
_refine_ls_weighting_details 'w=1/[\s^2^(Fo^2^)+(0.0228P)^2^] where P=(Fo^2^+2Fc^2^)/3'
_refine_ls_weighting_scheme calc
_refine_ls_wR_factor_gt 0.0660
_refine_ls_wR_factor_ref 0.0805
_reflns_Friedel_coverage 0.000
_reflns_number_gt 6030
_reflns_number_total 10035
_reflns_threshold_expression 'I > 2\s(I)'
_cod_data_source_file d3sc01700a2.cif
_cod_data_source_block Moris703b
_cod_depositor_comments 'Adding full bibliography for 1569554--1569556.cif.'
_cod_original_cell_volume 5663.9(9)
_cod_original_sg_symbol_H-M 'P 21/c'
_cod_database_code 1569556
_shelx_shelxl_version_number 2014/7
_shelx_space_group_comment
;
The symmetry employed for this shelxl refinement is uniquely defined
by the following loop, which should always be used as a source of
symmetry information in preference to the above space-group names.
They are only intended as comments.
;
_shelx_estimated_absorpt_t_min 0.730
_shelx_estimated_absorpt_t_max 0.787

loop_
_space_group_symop_operation_xyz
'x, y, z'
'-x, y+1/2, -z+1/2'
'-x, -y, -z'
'x, -y-1/2, z-1/2'

loop_
_atom_site_label
_atom_site_type_symbol
_atom_site_fract_x
_atom_site_fract_y
_atom_site_fract_z
_atom_site_U_iso_or_equiv
_atom_site_adp_type
_atom_site_occupancy
_atom_site_site_symmetry_order
_atom_site_calc_flag
_atom_site_refinement_flags_posn
_atom_site_refinement_flags_adp
_atom_site_refinement_flags_occupancy
_atom_site_disorder_assembly
_atom_site_disorder_group
Th1 Th 0.26186(2) 0.38184(2) 0.31737(2) 0.03298(8) Uani 1 1 d . . . . .
Si1 Si 0.14294(12) 0.16963(19) 0.27198(10) 0.0625(7) Uani 1 1 d . . . . .
Si2 Si 0.10995(12) 0.3069(2) 0.35755(11) 0.0684(7) Uani 1 1 d . . . . .
Si3 Si 0.19615(10) 0.64037(17) 0.31598(9) 0.0503(6) Uani 1 1 d . . . . .
Si4 Si 0.32452(10) 0.60847(18) 0.42643(9) 0.0506(5) Uani 1 1 d . . . . .
Si5 Si 0.35502(10) 0.21600(17) 0.44419(9) 0.0474(6) Uani 1 1 d . . . . .
Si6 Si 0.41680(11) 0.21284(17) 0.35380(10) 0.0519(6) Uani 1 1 d . . . . .
N3 N 0.2735(2) 0.4339(4) 0.2335(2) 0.0338(13) Uani 1 1 d . . . . .
N2 N 0.3392(3) 0.5388(4) 0.1896(2) 0.0409(14) Uani 1 1 d . . . . .
N1 N 0.2296(3) 0.4808(4) 0.1291(2) 0.0421(15) Uani 1 1 d . . . . .
N4 N 0.1631(2) 0.2823(4) 0.3186(2) 0.0415(14) Uani 1 1 d . . . . .
N5 N 0.2635(2) 0.5561(4) 0.3599(2) 0.0374(14) Uani 1 1 d . . . . .
N6 N 0.3522(2) 0.2623(4) 0.3754(2) 0.0371(14) Uani 1 1 d . . . . .
C1 C 0.2806(3) 0.4796(5) 0.1877(3) 0.0388(17) Uani 1 1 d . . . . .
C2 C 0.3312(4) 0.6474(5) 0.1605(3) 0.057(2) Uani 1 1 d . . . . .
H2A H 0.3714 0.6932 0.1850 0.069 Uiso 1 1 calc R U . . .
H2B H 0.2889 0.6823 0.1616 0.069 Uiso 1 1 calc R U . . .
C3 C 0.3258(4) 0.6482(7) 0.0969(3) 0.076(3) Uani 1 1 d . . . . .
H3A H 0.3656 0.6073 0.0945 0.091 Uiso 1 1 calc R U . . .
H3B H 0.3288 0.7246 0.0844 0.091 Uiso 1 1 calc R U . . .
C4 C 0.2583(4) 0.5975(6) 0.0537(3) 0.068(2) Uani 1 1 d . . . . .
H4A H 0.2189 0.6456 0.0506 0.082 Uiso 1 1 calc R U . . .
H4B H 0.2595 0.5916 0.0131 0.082 Uiso 1 1 calc R U . . .
C5 C 0.2470(4) 0.4850(6) 0.0748(3) 0.056(2) Uani 1 1 d . . . . .
H5A H 0.2091 0.4488 0.0411 0.067 Uiso 1 1 calc R U . . .
H5B H 0.2898 0.4415 0.0832 0.067 Uiso 1 1 calc R U . . .
C6 C 0.4089(4) 0.5163(6) 0.2321(3) 0.0453(19) Uani 1 1 d . . . . .
C7 C 0.4389(4) 0.5764(6) 0.2847(3) 0.049(2) Uani 1 1 d . . . . .
C8 C 0.5097(5) 0.5633(6) 0.3197(3) 0.061(2) Uani 1 1 d . . . . .
H8 H 0.5301 0.6057 0.3554 0.073 Uiso 1 1 calc R U . . .
C9 C 0.5508(4) 0.4916(8) 0.3046(4) 0.065(2) Uani 1 1 d . . . . .
C10 C 0.5199(4) 0.4293(7) 0.2535(4) 0.070(3) Uani 1 1 d . . . . .
H10 H 0.5474 0.3781 0.2428 0.084 Uiso 1 1 calc R U . . .
C11 C 0.4488(4) 0.4392(6) 0.2165(3) 0.051(2) Uani 1 1 d . . . . .
C12 C 0.3983(4) 0.6581(6) 0.3045(3) 0.066(2) Uani 1 1 d . . . . .
H12A H 0.3867 0.7213 0.2773 0.100 Uiso 1 1 calc R U . . .
H12B H 0.4263 0.6822 0.3457 0.100 Uiso 1 1 calc R U . . .
H12C H 0.3553 0.6241 0.3035 0.100 Uiso 1 1 calc R U . . .
C13 C 0.6279(4) 0.4819(7) 0.3416(4) 0.102(4) Uani 1 1 d . . . . .
H13A H 0.6428 0.5419 0.3709 0.153 Uiso 1 1 calc R U . . .
H13B H 0.6532 0.4857 0.3150 0.153 Uiso 1 1 calc R U . . .
H13C H 0.6376 0.4118 0.3631 0.153 Uiso 1 1 calc R U . . .
C14 C 0.4193(4) 0.3707(6) 0.1603(3) 0.074(2) Uani 1 1 d . . . . .
H14A H 0.3756 0.3372 0.1576 0.112 Uiso 1 1 calc R U . . .
H14B H 0.4526 0.3132 0.1616 0.112 Uiso 1 1 calc R U . . .
H14C H 0.4106 0.4171 0.1249 0.112 Uiso 1 1 calc R U . . .
C15 C 0.1599(4) 0.4429(7) 0.1147(3) 0.0439(19) Uani 1 1 d . . . . .
C16 C 0.1430(5) 0.3342(7) 0.0987(3) 0.057(2) Uani 1 1 d . . . . .
C17 C 0.0724(5) 0.3062(8) 0.0781(4) 0.081(3) Uani 1 1 d . . . . .
H17 H 0.0600 0.2325 0.0665 0.097 Uiso 1 1 calc R U . . .
C18 C 0.0207(5) 0.3770(11) 0.0736(4) 0.088(3) Uani 1 1 d . . . . .
C19 C 0.0399(4) 0.4841(9) 0.0894(3) 0.074(3) Uani 1 1 d . . . . .
H19 H 0.0047 0.5357 0.0864 0.089 Uiso 1 1 calc R U . . .
C20 C 0.1078(4) 0.5196(7) 0.1094(3) 0.055(2) Uani 1 1 d . . . . .
C21 C 0.1988(4) 0.2524(6) 0.1010(3) 0.080(3) Uani 1 1 d . . . . .
H21A H 0.2071 0.2572 0.0637 0.120 Uiso 1 1 calc R U . . .
H21B H 0.1834 0.1783 0.1052 0.120 Uiso 1 1 calc R U . . .
H21C H 0.2420 0.2689 0.1356 0.120 Uiso 1 1 calc R U . . .
C22 C -0.0541(4) 0.3404(9) 0.0518(4) 0.134(5) Uani 1 1 d . . . . .
H22A H -0.0572 0.2626 0.0412 0.201 Uiso 1 1 calc R U . . .
H22B H -0.0822 0.3830 0.0161 0.201 Uiso 1 1 calc R U . . .
H22C H -0.0715 0.3517 0.0837 0.201 Uiso 1 1 calc R U . . .
C23 C 0.1243(4) 0.6392(6) 0.1226(3) 0.078(3) Uani 1 1 d . . . . .
H23A H 0.1681 0.6467 0.1578 0.117 Uiso 1 1 calc R U . . .
H23B H 0.0868 0.6743 0.1308 0.117 Uiso 1 1 calc R U . . .
H23C H 0.1287 0.6742 0.0877 0.117 Uiso 1 1 calc R U . . .
C24 C 0.1333(5) 0.0374(7) 0.3068(4) 0.114(4) Uani 1 1 d . . . . .
H24A H 0.1748 0.0245 0.3435 0.171 Uiso 1 1 calc R U . . .
H24B H 0.1280 -0.0224 0.2782 0.171 Uiso 1 1 calc R U . . .
H24C H 0.0922 0.0406 0.3168 0.171 Uiso 1 1 calc R U . . .
C25 C 0.2153(4) 0.1495(6) 0.2450(3) 0.084(3) Uani 1 1 d . . . . .
H25A H 0.2250 0.2188 0.2293 0.127 Uiso 1 1 calc R U . . .
H25B H 0.2016 0.0943 0.2130 0.127 Uiso 1 1 calc R U . . .
H25C H 0.2572 0.1249 0.2787 0.127 Uiso 1 1 calc R U . . .
C26 C 0.0605(4) 0.1855(8) 0.2032(3) 0.120(4) Uani 1 1 d . . . . .
H26A H 0.0211 0.1600 0.2121 0.179 Uiso 1 1 calc R U . . .
H26B H 0.0636 0.1420 0.1701 0.179 Uiso 1 1 calc R U . . .
H26C H 0.0538 0.2627 0.1914 0.179 Uiso 1 1 calc R U . . .
C27 C 0.0160(4) 0.3164(9) 0.3084(4) 0.139(5) Uani 1 1 d . . . . .
H27A H 0.0099 0.3633 0.2738 0.209 Uiso 1 1 calc R U . . .
H27B H -0.0093 0.3476 0.3314 0.209 Uiso 1 1 calc R U . . .
H27C H -0.0021 0.2432 0.2942 0.209 Uiso 1 1 calc R U . . .
C28 C 0.1313(4) 0.4348(6) 0.4023(4) 0.081(3) Uani 1 1 d . . . . .
H28A H 0.1703 0.4713 0.3971 0.121 Uiso 1 1 calc R U . . .
H28B H 0.1440 0.4175 0.4450 0.121 Uiso 1 1 calc R U . . .
H28C H 0.0907 0.4833 0.3885 0.121 Uiso 1 1 calc R U . . .
C29 C 0.1154(5) 0.1953(7) 0.4143(4) 0.120(4) Uani 1 1 d . . . . .
H29A H 0.0880 0.1319 0.3931 0.181 Uiso 1 1 calc R U . . .
H29B H 0.0969 0.2230 0.4433 0.181 Uiso 1 1 calc R U . . .
H29C H 0.1640 0.1735 0.4358 0.181 Uiso 1 1 calc R U . . .
C30 C 0.1279(3) 0.5529(6) 0.2598(3) 0.059(2) Uani 1 1 d . . . . .
H30A H 0.1486 0.5116 0.2360 0.089 Uiso 1 1 calc R U . . .
H30B H 0.0904 0.5994 0.2329 0.089 Uiso 1 1 calc R U . . .
H30C H 0.1091 0.5019 0.2810 0.089 Uiso 1 1 calc R U . . .
C31 C 0.2222(4) 0.7475(6) 0.2724(3) 0.068(2) Uani 1 1 d . . . . .
H31A H 0.2573 0.7958 0.3006 0.101 Uiso 1 1 calc R U . . .
H31B H 0.1813 0.7906 0.2480 0.101 Uiso 1 1 calc R U . . .
H31C H 0.2415 0.7118 0.2459 0.101 Uiso 1 1 calc R U . . .
C32 C 0.1534(3) 0.7176(6) 0.3592(3) 0.070(2) Uani 1 1 d . . . . .
H32A H 0.1392 0.6664 0.3835 0.105 Uiso 1 1 calc R U . . .
H32B H 0.1125 0.7560 0.3310 0.105 Uiso 1 1 calc R U . . .
H32C H 0.1863 0.7708 0.3857 0.105 Uiso 1 1 calc R U . . .
C33 C 0.2956(4) 0.6006(6) 0.4903(3) 0.077(3) Uani 1 1 d . . . . .
H33A H 0.2583 0.6538 0.4841 0.115 Uiso 1 1 calc R U . . .
H33B H 0.3349 0.6170 0.5281 0.115 Uiso 1 1 calc R U . . .
H33C H 0.2784 0.5268 0.4924 0.115 Uiso 1 1 calc R U . . .
C34 C 0.3454(4) 0.7566(5) 0.4236(3) 0.067(2) Uani 1 1 d . . . . .
H34A H 0.3638 0.7681 0.3923 0.100 Uiso 1 1 calc R U . . .
H34B H 0.3802 0.7792 0.4628 0.100 Uiso 1 1 calc R U . . .
H34C H 0.3031 0.8002 0.4141 0.100 Uiso 1 1 calc R U . . .
C35 C 0.4081(3) 0.5317(6) 0.4477(3) 0.065(2) Uani 1 1 d . . . . .
H35A H 0.3997 0.4536 0.4509 0.098 Uiso 1 1 calc R U . . .
H35B H 0.4414 0.5585 0.4866 0.098 Uiso 1 1 calc R U . . .
H35C H 0.4271 0.5428 0.4168 0.098 Uiso 1 1 calc R U . . .
C39 C 0.4394(4) 0.0651(6) 0.3732(4) 0.095(3) Uani 1 1 d . . . . .
H39A H 0.4597 0.0565 0.4171 0.143 Uiso 1 1 calc R U . . .
H39B H 0.4730 0.0413 0.3565 0.143 Uiso 1 1 calc R U . . .
H39C H 0.3972 0.0205 0.3561 0.143 Uiso 1 1 calc R U . . .
C40 C 0.4984(3) 0.2935(7) 0.3876(3) 0.080(3) Uani 1 1 d . . . . .
H40A H 0.4878 0.3715 0.3797 0.120 Uiso 1 1 calc R U . . .
H40B H 0.5311 0.2706 0.3698 0.120 Uiso 1 1 calc R U . . .
H40C H 0.5191 0.2810 0.4313 0.120 Uiso 1 1 calc R U . . .
C41 C 0.3897(3) 0.2186(6) 0.2705(3) 0.062(2) Uani 1 1 d . . . . .
H41A H 0.3552 0.1614 0.2516 0.093 Uiso 1 1 calc R U . . .
H41B H 0.4303 0.2070 0.2604 0.093 Uiso 1 1 calc R U . . .
H41C H 0.3694 0.2904 0.2557 0.093 Uiso 1 1 calc R U . . .
C42 C 0.3195(4) 0.0757(6) 0.4408(4) 0.085(3) Uani 1 1 d . . . . .
H42A H 0.2723 0.0726 0.4095 0.127 Uiso 1 1 calc R U . . .
H42B H 0.3181 0.0571 0.4799 0.127 Uiso 1 1 calc R U . . .
H42C H 0.3492 0.0234 0.4312 0.127 Uiso 1 1 calc R U . . .
C43 C 0.3011(4) 0.3049(6) 0.4717(3) 0.072(2) Uani 1 1 d . . . . .
H43A H 0.3276 0.3705 0.4907 0.108 Uiso 1 1 calc R U . . .
H43B H 0.2888 0.2647 0.5013 0.108 Uiso 1 1 calc R U . . .
H43C H 0.2587 0.3264 0.4377 0.108 Uiso 1 1 calc R U . . .
C44 C 0.4434(3) 0.2190(7) 0.5065(3) 0.083(3) Uani 1 1 d . . . . .
H44A H 0.4734 0.1652 0.4983 0.124 Uiso 1 1 calc R U . . .
H44B H 0.4396 0.2012 0.5448 0.124 Uiso 1 1 calc R U . . .
H44C H 0.4635 0.2922 0.5090 0.124 Uiso 1 1 calc R U . . .
C36 C 0.03798(18) 0.9914(13) 0.0073(6) 0.255(8) Uani 1 1 d D . . . .
H36A H 0.0585 1.0630 0.0042 0.306 Uiso 1 1 calc R U . . .
H36B H 0.0423 0.9433 -0.0241 0.306 Uiso 1 1 calc R U . . .
C37 C 0.0810(8) 0.9431(11) 0.0676(6) 0.255(8) Uani 1 1 d . . . . .
H37A H 0.0795 0.9932 0.0994 0.306 Uiso 1 1 calc R U . . .
H37B H 0.0596 0.8732 0.0720 0.306 Uiso 1 1 calc R U . . .
C38 C 0.1543(9) 0.9227(11) 0.0779(7) 0.255(8) Uani 1 1 d . . . . .
H38A H 0.1566 0.8721 0.0472 0.382 Uiso 1 1 calc R U . . .
H38B H 0.1783 0.8905 0.1180 0.382 Uiso 1 1 calc R U . . .
H38C H 0.1767 0.9919 0.0754 0.382 Uiso 1 1 calc R U . . .

loop_
_atom_site_aniso_label
_atom_site_aniso_U_11
_atom_site_aniso_U_22
_atom_site_aniso_U_33
_atom_site_aniso_U_23
_atom_site_aniso_U_13
_atom_site_aniso_U_12
Th1 0.03710(14) 0.03215(13) 0.03310(13) -0.00178(16) 0.01740(10) -0.00135(16)
Si1 0.0684(16) 0.0642(16) 0.0557(15) -0.0126(12) 0.0252(13) -0.0252(13)
Si2 0.0592(16) 0.0751(18) 0.0860(19) -0.0080(15) 0.0446(14) -0.0146(13)
Si3 0.0501(13) 0.0458(15) 0.0549(13) -0.0022(11) 0.0204(11) 0.0098(11)
Si4 0.0515(13) 0.0430(13) 0.0501(13) -0.0131(12) 0.0119(10) 0.0015(12)
Si5 0.0530(14) 0.0481(14) 0.0455(13) 0.0070(11) 0.0238(11) 0.0003(11)
Si6 0.0604(15) 0.0476(14) 0.0608(15) 0.0146(12) 0.0377(12) 0.0171(12)
N3 0.043(3) 0.036(3) 0.029(3) 0.002(3) 0.022(3) 0.005(3)
N2 0.045(4) 0.032(4) 0.045(4) 0.011(3) 0.018(3) 0.005(3)
N1 0.045(4) 0.047(4) 0.042(4) 0.008(3) 0.025(3) -0.001(3)
N4 0.042(3) 0.044(4) 0.037(3) -0.004(3) 0.015(3) -0.009(3)
N5 0.038(3) 0.034(3) 0.036(3) -0.003(3) 0.010(3) 0.004(3)
N6 0.042(3) 0.029(3) 0.040(3) 0.005(3) 0.017(3) 0.006(3)
C1 0.033(4) 0.040(5) 0.045(5) -0.008(4) 0.016(4) 0.005(4)
C2 0.064(5) 0.040(5) 0.066(6) 0.012(4) 0.022(4) -0.003(4)
C3 0.068(6) 0.078(7) 0.079(6) 0.033(5) 0.027(5) 0.003(5)
C4 0.078(6) 0.083(7) 0.054(5) 0.028(5) 0.039(5) 0.011(5)
C5 0.055(5) 0.074(6) 0.036(5) 0.001(4) 0.016(4) -0.009(4)
C6 0.049(5) 0.043(5) 0.050(5) 0.017(4) 0.026(4) -0.003(4)
C7 0.055(5) 0.051(5) 0.047(5) 0.002(4) 0.027(4) -0.013(4)
C8 0.072(6) 0.059(6) 0.047(5) 0.012(4) 0.019(5) -0.014(5)
C9 0.048(6) 0.077(7) 0.066(6) 0.032(5) 0.018(5) -0.002(5)
C10 0.061(6) 0.084(7) 0.075(6) 0.038(5) 0.036(5) 0.028(5)
C11 0.065(6) 0.055(5) 0.050(5) 0.018(4) 0.041(5) 0.006(4)
C12 0.072(6) 0.061(6) 0.073(6) -0.016(4) 0.037(5) -0.018(5)
C13 0.050(6) 0.132(9) 0.105(8) 0.050(7) 0.009(5) 0.013(6)
C14 0.105(6) 0.066(6) 0.068(6) 0.012(5) 0.051(5) 0.028(6)
C15 0.040(5) 0.058(6) 0.033(4) 0.003(4) 0.013(4) -0.006(4)
C16 0.071(6) 0.053(5) 0.051(5) -0.005(4) 0.028(5) -0.011(5)
C17 0.094(8) 0.092(8) 0.056(6) -0.017(5) 0.029(6) -0.048(7)
C18 0.060(7) 0.143(11) 0.056(6) 0.007(7) 0.019(5) -0.031(8)
C19 0.049(6) 0.124(9) 0.051(6) 0.014(6) 0.022(5) 0.008(6)
C20 0.054(6) 0.077(7) 0.036(5) 0.008(4) 0.021(4) 0.006(5)
C21 0.116(8) 0.056(6) 0.079(7) -0.009(5) 0.050(6) 0.000(6)
C22 0.062(7) 0.229(14) 0.097(8) 0.000(8) 0.016(5) -0.065(7)
C23 0.095(7) 0.075(7) 0.079(6) 0.011(5) 0.048(5) 0.024(5)
C24 0.177(10) 0.068(7) 0.123(9) -0.020(6) 0.087(8) -0.049(7)
C25 0.098(7) 0.086(7) 0.079(6) -0.044(5) 0.045(5) -0.021(5)
C26 0.077(7) 0.196(12) 0.067(6) -0.030(7) 0.007(5) -0.040(7)
C27 0.050(6) 0.196(12) 0.179(11) -0.080(9) 0.053(6) -0.026(7)
C28 0.082(6) 0.093(7) 0.091(7) -0.013(6) 0.061(5) -0.008(5)
C29 0.189(11) 0.096(8) 0.135(9) -0.002(7) 0.127(8) -0.026(7)
C30 0.055(5) 0.065(5) 0.051(5) 0.012(4) 0.013(4) 0.013(4)
C31 0.070(6) 0.055(5) 0.067(6) 0.012(4) 0.015(4) 0.005(4)
C32 0.062(5) 0.066(6) 0.085(6) -0.015(5) 0.031(5) 0.019(4)
C33 0.101(6) 0.067(6) 0.058(5) -0.020(5) 0.028(5) -0.004(5)
C34 0.071(6) 0.043(5) 0.080(6) -0.029(4) 0.022(5) -0.007(4)
C35 0.051(5) 0.057(5) 0.074(6) -0.003(4) 0.008(4) -0.003(4)
C39 0.133(8) 0.064(6) 0.122(8) 0.035(6) 0.087(7) 0.051(6)
C40 0.053(5) 0.113(8) 0.081(6) 0.014(6) 0.035(5) 0.004(5)
C41 0.078(6) 0.060(5) 0.071(6) 0.011(4) 0.053(5) 0.017(5)
C42 0.122(8) 0.056(6) 0.090(7) 0.007(5) 0.055(6) -0.007(5)
C43 0.084(6) 0.081(6) 0.070(6) 0.006(5) 0.050(5) 0.005(5)
C44 0.074(6) 0.114(8) 0.052(5) 0.025(5) 0.016(4) 0.006(5)
C36 0.44(2) 0.080(7) 0.395(18) -0.012(7) 0.33(2) -0.027(10)
C37 0.44(2) 0.080(7) 0.395(18) -0.012(7) 0.33(2) -0.027(10)
C38 0.44(2) 0.080(7) 0.395(18) -0.012(7) 0.33(2) -0.027(10)

loop_
_atom_type_symbol
_atom_type_description
_atom_type_scat_dispersion_real
_atom_type_scat_dispersion_imag
_atom_type_scat_source
C C 0.0033 0.0016 'International Tables Vol C Tables 4.2.6.8 and 6.1.1.4'
H H 0.0000 0.0000 'International Tables Vol C Tables 4.2.6.8 and 6.1.1.4'
N N 0.0061 0.0033 'International Tables Vol C Tables 4.2.6.8 and 6.1.1.4'
Si Si 0.0817 0.0704 'International Tables Vol C Tables 4.2.6.8 and 6.1.1.4'
Th Th -7.2400 8.8979 'International Tables Vol C Tables 4.2.6.8 and 6.1.1.4'

loop_
_geom_angle_atom_site_label_1
_geom_angle_atom_site_label_2
_geom_angle_atom_site_label_3
_geom_angle
_geom_angle_site_symmetry_1
_geom_angle_site_symmetry_3
_geom_angle_publ_flag
N3 Th1 N5 98.48(18) . . ?
N3 Th1 N6 111.68(17) . . ?
N5 Th1 N6 115.36(16) . . ?
N3 Th1 N4 123.71(17) . . ?
N5 Th1 N4 108.65(17) . . ?
N6 Th1 N4 99.83(17) . . ?
N4 Si1 C24 116.2(3) . . ?
N4 Si1 C26 113.6(4) . . ?
C24 Si1 C26 105.3(4) . . ?
N4 Si1 C25 107.7(3) . . ?
C24 Si1 C25 106.4(4) . . ?
C26 Si1 C25 107.0(4) . . ?
N4 Si2 C28 113.7(3) . . ?
N4 Si2 C27 113.9(4) . . ?
C28 Si2 C27 105.8(4) . . ?
N4 Si2 C29 113.1(4) . . ?
C28 Si2 C29 104.7(4) . . ?
C27 Si2 C29 104.7(5) . . ?
N5 Si3 C32 114.3(3) . . ?
N5 Si3 C30 108.0(3) . . ?
C32 Si3 C30 107.3(3) . . ?
N5 Si3 C31 114.2(3) . . ?
C32 Si3 C31 105.2(3) . . ?
C30 Si3 C31 107.3(3) . . ?
N5 Si4 C33 112.8(3) . . ?
N5 Si4 C35 109.8(3) . . ?
C33 Si4 C35 108.5(3) . . ?
N5 Si4 C34 114.9(3) . . ?
C33 Si4 C34 103.6(3) . . ?
C35 Si4 C34 106.9(3) . . ?
N6 Si5 C42 113.4(3) . . ?
N6 Si5 C43 110.5(3) . . ?
C42 Si5 C43 105.5(4) . . ?
N6 Si5 C44 114.6(3) . . ?
C42 Si5 C44 107.8(4) . . ?
C43 Si5 C44 104.3(4) . . ?
N6 Si6 C40 111.7(3) . . ?
N6 Si6 C41 111.4(3) . . ?
C40 Si6 C41 107.1(3) . . ?
N6 Si6 C39 114.2(3) . . ?
C40 Si6 C39 107.6(4) . . ?
C41 Si6 C39 104.2(4) . . ?
C1 N3 Th1 171.1(5) . . ?
C1 N2 C6 123.2(5) . . ?
C1 N2 C2 120.6(5) . . ?
C6 N2 C2 113.9(5) . . ?
C1 N1 C15 122.7(6) . . ?
C1 N1 C5 122.5(6) . . ?
C15 N1 C5 111.9(5) . . ?
Si1 N4 Si2 116.5(3) . . ?
Si1 N4 Th1 112.9(3) . . ?
Si2 N4 Th1 130.6(3) . . ?
Si3 N5 Si4 118.3(3) . . ?
Si3 N5 Th1 113.7(2) . . ?
Si4 N5 Th1 128.0(2) . . ?
Si5 N6 Si6 115.7(3) . . ?
Si5 N6 Th1 119.3(3) . . ?
Si6 N6 Th1 125.0(3) . . ?
N3 C1 N1 124.7(6) . . ?
N3 C1 N2 125.6(6) . . ?
N1 C1 N2 109.7(6) . . ?
N2 C2 C3 116.1(6) . . ?
N2 C2 H2A 108.3 . . ?
C3 C2 H2A 108.3 . . ?
N2 C2 H2B 108.3 . . ?
C3 C2 H2B 108.3 . . ?
H2A C2 H2B 107.4 . . ?
C2 C3 C4 112.2(6) . . ?
C2 C3 H3A 109.2 . . ?
C4 C3 H3A 109.2 . . ?
C2 C3 H3B 109.2 . . ?
C4 C3 H3B 109.2 . . ?
H3A C3 H3B 107.9 . . ?
C5 C4 C3 111.4(6) . . ?
C5 C4 H4A 109.3 . . ?
C3 C4 H4A 109.3 . . ?
C5 C4 H4B 109.3 . . ?
C3 C4 H4B 109.3 . . ?
H4A C4 H4B 108.0 . . ?
N1 C5 C4 116.7(6) . . ?
N1 C5 H5A 108.1 . . ?
C4 C5 H5A 108.1 . . ?
N1 C5 H5B 108.1 . . ?
C4 C5 H5B 108.1 . . ?
H5A C5 H5B 107.3 . . ?
C7 C6 C11 119.9(7) . . ?
C7 C6 N2 121.3(7) . . ?
C11 C6 N2 118.5(7) . . ?
C6 C7 C8 119.1(7) . . ?
C6 C7 C12 122.3(7) . . ?
C8 C7 C12 118.6(7) . . ?
C9 C8 C7 122.5(8) . . ?
C9 C8 H8 118.8 . . ?
C7 C8 H8 118.8 . . ?
C8 C9 C10 117.9(8) . . ?
C8 C9 C13 121.8(9) . . ?
C10 C9 C13 120.3(9) . . ?
C9 C10 C11 121.9(8) . . ?
C9 C10 H10 119.0 . . ?
C11 C10 H10 119.0 . . ?
C6 C11 C10 118.6(8) . . ?
C6 C11 C14 122.6(7) . . ?
C10 C11 C14 118.7(7) . . ?
C7 C12 H12A 109.5 . . ?
C7 C12 H12B 109.5 . . ?
H12A C12 H12B 109.5 . . ?
C7 C12 H12C 109.5 . . ?
H12A C12 H12C 109.5 . . ?
H12B C12 H12C 109.5 . . ?
C9 C13 H13A 109.5 . . ?
C9 C13 H13B 109.5 . . ?
H13A C13 H13B 109.5 . . ?
C9 C13 H13C 109.5 . . ?
H13A C13 H13C 109.5 . . ?
H13B C13 H13C 109.5 . . ?
C11 C14 H14A 109.5 . . ?
C11 C14 H14B 109.5 . . ?
H14A C14 H14B 109.5 . . ?
C11 C14 H14C 109.5 . . ?
H14A C14 H14C 109.5 . . ?
H14B C14 H14C 109.5 . . ?
C16 C15 C20 120.7(7) . . ?
C16 C15 N1 119.9(8) . . ?
C20 C15 N1 118.9(7) . . ?
C15 C16 C17 116.7(8) . . ?
C15 C16 C21 120.7(8) . . ?
C17 C16 C21 122.5(8) . . ?
C18 C17 C16 124.6(9) . . ?
C18 C17 H17 117.7 . . ?
C16 C17 H17 117.7 . . ?
C17 C18 C19 116.6(9) . . ?
C17 C18 C22 121.5(12) . . ?
C19 C18 C22 121.9(11) . . ?
C18 C19 C20 123.0(9) . . ?
C18 C19 H19 118.5 . . ?
C20 C19 H19 118.5 . . ?
C19 C20 C15 118.4(8) . . ?
C19 C20 C23 120.0(8) . . ?
C15 C20 C23 121.6(7) . . ?
C16 C21 H21A 109.5 . . ?
C16 C21 H21B 109.5 . . ?
H21A C21 H21B 109.5 . . ?
C16 C21 H21C 109.5 . . ?
H21A C21 H21C 109.5 . . ?
H21B C21 H21C 109.5 . . ?
C18 C22 H22A 109.5 . . ?
C18 C22 H22B 109.5 . . ?
H22A C22 H22B 109.5 . . ?
C18 C22 H22C 109.5 . . ?
H22A C22 H22C 109.5 . . ?
H22B C22 H22C 109.5 . . ?
C20 C23 H23A 109.5 . . ?
C20 C23 H23B 109.5 . . ?
H23A C23 H23B 109.5 . . ?
C20 C23 H23C 109.5 . . ?
H23A C23 H23C 109.5 . . ?
H23B C23 H23C 109.5 . . ?
Si1 C24 H24A 109.5 . . ?
Si1 C24 H24B 109.5 . . ?
H24A C24 H24B 109.5 . . ?
Si1 C24 H24C 109.5 . . ?
H24A C24 H24C 109.5 . . ?
H24B C24 H24C 109.5 . . ?
Si1 C25 H25A 109.5 . . ?
Si1 C25 H25B 109.5 . . ?
H25A C25 H25B 109.5 . . ?
Si1 C25 H25C 109.5 . . ?
H25A C25 H25C 109.5 . . ?
H25B C25 H25C 109.5 . . ?
Si1 C26 H26A 109.5 . . ?
Si1 C26 H26B 109.5 . . ?
H26A C26 H26B 109.5 . . ?
Si1 C26 H26C 109.5 . . ?
H26A C26 H26C 109.5 . . ?
H26B C26 H26C 109.5 . . ?
Si2 C27 H27A 109.5 . . ?
Si2 C27 H27B 109.5 . . ?
H27A C27 H27B 109.5 . . ?
Si2 C27 H27C 109.5 . . ?
H27A C27 H27C 109.5 . . ?
H27B C27 H27C 109.5 . . ?
Si2 C28 H28A 109.5 . . ?
Si2 C28 H28B 109.5 . . ?
H28A C28 H28B 109.5 . . ?
Si2 C28 H28C 109.5 . . ?
H28A C28 H28C 109.5 . . ?
H28B C28 H28C 109.5 . . ?
Si2 C29 H29A 109.5 . . ?
Si2 C29 H29B 109.5 . . ?
H29A C29 H29B 109.5 . . ?
Si2 C29 H29C 109.5 . . ?
H29A C29 H29C 109.5 . . ?
H29B C29 H29C 109.5 . . ?
Si3 C30 H30A 109.5 . . ?
Si3 C30 H30B 109.5 . . ?
H30A C30 H30B 109.5 . . ?
Si3 C30 H30C 109.5 . . ?
H30A C30 H30C 109.5 . . ?
H30B C30 H30C 109.5 . . ?
Si3 C31 H31A 109.5 . . ?
Si3 C31 H31B 109.5 . . ?
H31A C31 H31B 109.5 . . ?
Si3 C31 H31C 109.5 . . ?
H31A C31 H31C 109.5 . . ?
H31B C31 H31C 109.5 . . ?
Si3 C32 H32A 109.5 . . ?
Si3 C32 H32B 109.5 . . ?
H32A C32 H32B 109.5 . . ?
Si3 C32 H32C 109.5 . . ?
H32A C32 H32C 109.5 . . ?
H32B C32 H32C 109.5 . . ?
Si4 C33 H33A 109.5 . . ?
Si4 C33 H33B 109.5 . . ?
H33A C33 H33B 109.5 . . ?
Si4 C33 H33C 109.5 . . ?
H33A C33 H33C 109.5 . . ?
H33B C33 H33C 109.5 . . ?
Si4 C34 H34A 109.5 . . ?
Si4 C34 H34B 109.5 . . ?
H34A C34 H34B 109.5 . . ?
Si4 C34 H34C 109.5 . . ?
H34A C34 H34C 109.5 . . ?
H34B C34 H34C 109.5 . . ?
Si4 C35 H35A 109.5 . . ?
Si4 C35 H35B 109.5 . . ?
H35A C35 H35B 109.5 . . ?
Si4 C35 H35C 109.5 . . ?
H35A C35 H35C 109.5 . . ?
H35B C35 H35C 109.5 . . ?
Si6 C39 H39A 109.5 . . ?
Si6 C39 H39B 109.5 . . ?
H39A C39 H39B 109.5 . . ?
Si6 C39 H39C 109.5 . . ?
H39A C39 H39C 109.5 . . ?
H39B C39 H39C 109.5 . . ?
Si6 C40 H40A 109.5 . . ?
Si6 C40 H40B 109.5 . . ?
H40A C40 H40B 109.5 . . ?
Si6 C40 H40C 109.5 . . ?
H40A C40 H40C 109.5 . . ?
H40B C40 H40C 109.5 . . ?
Si6 C41 H41A 109.5 . . ?
Si6 C41 H41B 109.5 . . ?
H41A C41 H41B 109.5 . . ?
Si6 C41 H41C 109.5 . . ?
H41A C41 H41C 109.5 . . ?
H41B C41 H41C 109.5 . . ?
Si5 C42 H42A 109.5 . . ?
Si5 C42 H42B 109.5 . . ?
H42A C42 H42B 109.5 . . ?
Si5 C42 H42C 109.5 . . ?
H42A C42 H42C 109.5 . . ?
H42B C42 H42C 109.5 . . ?
Si5 C43 H43A 109.5 . . ?
Si5 C43 H43B 109.5 . . ?
H43A C43 H43B 109.5 . . ?
Si5 C43 H43C 109.5 . . ?
H43A C43 H43C 109.5 . . ?
H43B C43 H43C 109.5 . . ?
Si5 C44 H44A 109.5 . . ?
Si5 C44 H44B 109.5 . . ?
H44A C44 H44B 109.5 . . ?
Si5 C44 H44C 109.5 . . ?
H44A C44 H44C 109.5 . . ?
H44B C44 H44C 109.5 . . ?
C36 C36 C37 117.5(14) 3_575 . ?
C36 C36 H36A 107.9 3_575 . ?
C37 C36 H36A 107.9 . . ?
C36 C36 H36B 107.9 3_575 . ?
C37 C36 H36B 107.9 . . ?
H36A C36 H36B 107.2 . . ?
C38 C37 C36 114.8(11) . . ?
C38 C37 H37A 108.6 . . ?
C36 C37 H37A 108.6 . . ?
C38 C37 H37B 108.6 . . ?
C36 C37 H37B 108.6 . . ?
H37A C37 H37B 107.5 . . ?
C37 C38 H38A 109.5 . . ?
C37 C38 H38B 109.5 . . ?
H38A C38 H38B 109.5 . . ?
C37 C38 H38C 109.5 . . ?
H38A C38 H38C 109.5 . . ?
H38B C38 H38C 109.5 . . ?

loop_
_geom_bond_atom_site_label_1
_geom_bond_atom_site_label_2
_geom_bond_distance
_geom_bond_site_symmetry_2
_geom_bond_publ_flag
Th1 N3 2.220(5) . ?
Th1 N5 2.358(5) . ?
Th1 N6 2.366(5) . ?
Th1 N4 2.406(5) . ?
Si1 N4 1.722(5) . ?
Si1 C24 1.868(8) . ?
Si1 C26 1.876(7) . ?
Si1 C25 1.881(7) . ?
Si2 N4 1.737(6) . ?
Si2 C28 1.853(8) . ?
Si2 C27 1.857(8) . ?
Si2 C29 1.904(8) . ?
Si3 N5 1.732(5) . ?
Si3 C32 1.870(7) . ?
Si3 C30 1.872(6) . ?
Si3 C31 1.887(7) . ?
Si4 N5 1.735(5) . ?
Si4 C33 1.862(7) . ?
Si4 C35 1.870(7) . ?
Si4 C34 1.871(7) . ?
Si5 N6 1.730(5) . ?
Si5 C42 1.859(7) . ?
Si5 C43 1.863(7) . ?
Si5 C44 1.871(6) . ?
Si6 N6 1.733(5) . ?
Si6 C40 1.859(7) . ?
Si6 C41 1.860(6) . ?
Si6 C39 1.879(7) . ?
N3 C1 1.294(8) . ?
N2 C1 1.409(8) . ?
N2 C6 1.443(8) . ?
N2 C2 1.479(7) . ?
N1 C1 1.399(7) . ?
N1 C15 1.437(8) . ?
N1 C5 1.489(8) . ?
C2 C3 1.493(9) . ?
C2 H2A 0.9900 . ?
C2 H2B 0.9900 . ?
C3 C4 1.521(9) . ?
C3 H3A 0.9900 . ?
C3 H3B 0.9900 . ?
C4 C5 1.516(9) . ?
C4 H4A 0.9900 . ?
C4 H4B 0.9900 . ?
C5 H5A 0.9900 . ?
C5 H5B 0.9900 . ?
C6 C7 1.384(9) . ?
C6 C11 1.401(9) . ?
C7 C8 1.397(9) . ?
C7 C12 1.505(9) . ?
C8 C9 1.372(10) . ?
C8 H8 0.9500 . ?
C9 C10 1.375(10) . ?
C9 C13 1.512(9) . ?
C10 C11 1.408(9) . ?
C10 H10 0.9500 . ?
C11 C14 1.506(9) . ?
C12 H12A 0.9800 . ?
C12 H12B 0.9800 . ?
C12 H12C 0.9800 . ?
C13 H13A 0.9800 . ?
C13 H13B 0.9800 . ?
C13 H13C 0.9800 . ?
C14 H14A 0.9800 . ?
C14 H14B 0.9800 . ?
C14 H14C 0.9800 . ?
C15 C16 1.390(9) . ?
C15 C20 1.404(9) . ?
C16 C17 1.401(10) . ?
C16 C21 1.521(9) . ?
C17 C18 1.356(12) . ?
C17 H17 0.9500 . ?
C18 C19 1.378(12) . ?
C18 C22 1.509(10) . ?
C19 C20 1.378(10) . ?
C19 H19 0.9500 . ?
C20 C23 1.507(10) . ?
C21 H21A 0.9800 . ?
C21 H21B 0.9800 . ?
C21 H21C 0.9800 . ?
C22 H22A 0.9800 . ?
C22 H22B 0.9800 . ?
C22 H22C 0.9800 . ?
C23 H23A 0.9800 . ?
C23 H23B 0.9800 . ?
C23 H23C 0.9800 . ?
C24 H24A 0.9800 . ?
C24 H24B 0.9800 . ?
C24 H24C 0.9800 . ?
C25 H25A 0.9800 . ?
C25 H25B 0.9800 . ?
C25 H25C 0.9800 . ?
C26 H26A 0.9800 . ?
C26 H26B 0.9800 . ?
C26 H26C 0.9800 . ?
C27 H27A 0.9800 . ?
C27 H27B 0.9800 . ?
C27 H27C 0.9800 . ?
C28 H28A 0.9800 . ?
C28 H28B 0.9800 . ?
C28 H28C 0.9800 . ?
C29 H29A 0.9800 . ?
C29 H29B 0.9800 . ?
C29 H29C 0.9800 . ?
C30 H30A 0.9800 . ?
C30 H30B 0.9800 . ?
C30 H30C 0.9800 . ?
C31 H31A 0.9800 . ?
C31 H31B 0.9800 . ?
C31 H31C 0.9800 . ?
C32 H32A 0.9800 . ?
C32 H32B 0.9800 . ?
C32 H32C 0.9800 . ?
C33 H33A 0.9800 . ?
C33 H33B 0.9800 . ?
C33 H33C 0.9800 . ?
C34 H34A 0.9800 . ?
C34 H34B 0.9800 . ?
C34 H34C 0.9800 . ?
C35 H35A 0.9800 . ?
C35 H35B 0.9800 . ?
C35 H35C 0.9800 . ?
C39 H39A 0.9800 . ?
C39 H39B 0.9800 . ?
C39 H39C 0.9800 . ?
C40 H40A 0.9800 . ?
C40 H40B 0.9800 . ?
C40 H40C 0.9800 . ?
C41 H41A 0.9800 . ?
C41 H41B 0.9800 . ?
C41 H41C 0.9800 . ?
C42 H42A 0.9800 . ?
C42 H42B 0.9800 . ?
C42 H42C 0.9800 . ?
C43 H43A 0.9800 . ?
C43 H43B 0.9800 . ?
C43 H43C 0.9800 . ?
C44 H44A 0.9800 . ?
C44 H44B 0.9800 . ?
C44 H44C 0.9800 . ?
C36 C36 1.4999(10) 3_575 ?
C36 C37 1.5000(10) . ?
C36 H36A 0.9900 . ?
C36 H36B 0.9900 . ?
C37 C38 1.473(17) . ?
C37 H37A 0.9900 . ?
C37 H37B 0.9900 . ?
C38 H38A 0.9800 . ?
C38 H38B 0.9800 . ?
C38 H38C 0.9800 . ?

loop_
_geom_torsion_atom_site_label_1
_geom_torsion_atom_site_label_2
_geom_torsion_atom_site_label_3
_geom_torsion_atom_site_label_4
_geom_torsion
_geom_torsion_site_symmetry_1
_geom_torsion_site_symmetry_2
_geom_torsion_site_symmetry_3
_geom_torsion_site_symmetry_4
_geom_torsion_publ_flag
C24 Si1 N4 Si2 -52.2(5) . . . . ?
C26 Si1 N4 Si2 70.2(4) . . . . ?
C25 Si1 N4 Si2 -171.5(4) . . . . ?
C24 Si1 N4 Th1 128.5(4) . . . . ?
C26 Si1 N4 Th1 -109.2(4) . . . . ?
C25 Si1 N4 Th1 9.2(4) . . . . ?
C28 Si2 N4 Si1 -175.9(3) . . . . ?
C27 Si2 N4 Si1 -54.5(5) . . . . ?
C29 Si2 N4 Si1 64.9(5) . . . . ?
C28 Si2 N4 Th1 3.3(5) . . . . ?
C27 Si2 N4 Th1 124.7(4) . . . . ?
C29 Si2 N4 Th1 -115.9(4) . . . . ?
C32 Si3 N5 Si4 -46.0(5) . . . . ?
C30 Si3 N5 Si4 -165.3(4) . . . . ?
C31 Si3 N5 Si4 75.3(4) . . . . ?
C32 Si3 N5 Th1 136.3(3) . . . . ?
C30 Si3 N5 Th1 16.9(4) . . . . ?
C31 Si3 N5 Th1 -102.4(3) . . . . ?
C33 Si4 N5 Si3 83.2(4) . . . . ?
C35 Si4 N5 Si3 -155.7(4) . . . . ?
C34 Si4 N5 Si3 -35.3(5) . . . . ?
C33 Si4 N5 Th1 -99.4(4) . . . . ?
C35 Si4 N5 Th1 21.6(5) . . . . ?
C34 Si4 N5 Th1 142.1(4) . . . . ?
C42 Si5 N6 Si6 -78.6(4) . . . . ?
C43 Si5 N6 Si6 163.1(3) . . . . ?
C44 Si5 N6 Si6 45.7(4) . . . . ?
C42 Si5 N6 Th1 99.9(4) . . . . ?
C43 Si5 N6 Th1 -18.4(4) . . . . ?
C44 Si5 N6 Th1 -135.8(3) . . . . ?
C40 Si6 N6 Si5 -83.9(4) . . . . ?
C41 Si6 N6 Si5 156.4(3) . . . . ?
C39 Si6 N6 Si5 38.6(5) . . . . ?
C40 Si6 N6 Th1 97.8(4) . . . . ?
C41 Si6 N6 Th1 -22.0(4) . . . . ?
C39 Si6 N6 Th1 -139.8(4) . . . . ?
C15 N1 C1 N3 8.3(10) . . . . ?
C5 N1 C1 N3 -150.8(6) . . . . ?
C15 N1 C1 N2 -169.6(6) . . . . ?
C5 N1 C1 N2 31.4(8) . . . . ?
C6 N2 C1 N3 30.2(10) . . . . ?
C2 N2 C1 N3 -131.5(7) . . . . ?
C6 N2 C1 N1 -151.9(6) . . . . ?
C2 N2 C1 N1 46.4(8) . . . . ?
C1 N2 C2 C3 -92.3(8) . . . . ?
C6 N2 C2 C3 104.4(7) . . . . ?
N2 C2 C3 C4 68.5(8) . . . . ?
C2 C3 C4 C5 -52.2(9) . . . . ?
C1 N1 C5 C4 -86.2(8) . . . . ?
C15 N1 C5 C4 112.7(7) . . . . ?
C3 C4 C5 N1 71.0(8) . . . . ?
C1 N2 C6 C7 -97.6(8) . . . . ?
C2 N2 C6 C7 65.2(8) . . . . ?
C1 N2 C6 C11 88.7(8) . . . . ?
C2 N2 C6 C11 -108.4(7) . . . . ?
C11 C6 C7 C8 3.5(10) . . . . ?
N2 C6 C7 C8 -170.1(6) . . . . ?
C11 C6 C7 C12 -178.4(6) . . . . ?
N2 C6 C7 C12 8.1(10) . . . . ?
C6 C7 C8 C9 -1.1(11) . . . . ?
C12 C7 C8 C9 -179.3(7) . . . . ?
C7 C8 C9 C10 -1.3(12) . . . . ?
C7 C8 C9 C13 177.4(7) . . . . ?
C8 C9 C10 C11 1.3(12) . . . . ?
C13 C9 C10 C11 -177.5(7) . . . . ?
C7 C6 C11 C10 -3.5(10) . . . . ?
N2 C6 C11 C10 170.3(6) . . . . ?
C7 C6 C11 C14 179.7(6) . . . . ?
N2 C6 C11 C14 -6.6(10) . . . . ?
C9 C10 C11 C6 1.1(11) . . . . ?
C9 C10 C11 C14 178.0(7) . . . . ?
C1 N1 C15 C16 -90.9(8) . . . . ?
C5 N1 C15 C16 70.1(8) . . . . ?
C1 N1 C15 C20 97.5(8) . . . . ?
C5 N1 C15 C20 -101.5(7) . . . . ?
C20 C15 C16 C17 -0.8(11) . . . . ?
N1 C15 C16 C17 -172.3(6) . . . . ?
C20 C15 C16 C21 176.4(6) . . . . ?
N1 C15 C16 C21 4.9(11) . . . . ?
C15 C16 C17 C18 -0.8(13) . . . . ?
C21 C16 C17 C18 -178.0(8) . . . . ?
C16 C17 C18 C19 1.5(14) . . . . ?
C16 C17 C18 C22 -179.2(7) . . . . ?
C17 C18 C19 C20 -0.5(13) . . . . ?
C22 C18 C19 C20 -179.9(7) . . . . ?
C18 C19 C20 C15 -1.0(12) . . . . ?
C18 C19 C20 C23 176.7(8) . . . . ?
C16 C15 C20 C19 1.7(11) . . . . ?
N1 C15 C20 C19 173.2(6) . . . . ?
C16 C15 C20 C23 -175.9(7) . . . . ?
N1 C15 C20 C23 -4.4(10) . . . . ?
C36 C36 C37 C38 176.8(14) 3_575 . . . ?
